data_2012983
loop_
_publ_author_name
'Huang, Xinjiang'
'Kuhn, Genevieve H.'
'Nesterov, Vladimir N.'
'Averkiev, Boris B.'
'Penn, Benjamin'
'Antipin, Mikhail Yu.'
'Timofeeva, Tatiana V.'

_publ_section_title
;
 (<i>E</i>)-(4-Hydroxyphenyl)(4-nitrophenyl)diazene,
 (<i>E</i>)-(4-methoxyphenyl)(4-nitrophenyl)diazene and
 (<i>E</i>)-[4-(6-bromohexyloxy)phenyl](4-cyanophenyl)diazene
;
_journal_issue 10
_journal_name_full 'Acta Crystallographica Section C'
_journal_page_first o624
_journal_page_last o628
_journal_paper_doi 10.1107/S010827010201627X
_journal_volume 58
_journal_year 2002
_chemical_formula_moiety 'C19 H20 Br N3 O'
_chemical_formula_sum 'C19 H20 Br N3 O'
_chemical_formula_weight 386.29
_chemical_melting_point 376
_chemical_name_systematic
;
(E)-[4-(6-bromohexyloxy)phenyl](4-cyanophenyl)diazene
;
_space_group_IT_number 2
_symmetry_cell_setting triclinic
_symmetry_space_group_name_Hall '-P 1'
_symmetry_space_group_name_H-M 'P -1'
_atom_sites_solution_hydrogens geom
_atom_sites_solution_primary direct
_atom_sites_solution_secondary difmap
_audit_creation_method SHELXL97
_cell_angle_alpha 86.502(5)
_cell_angle_beta 80.511(5)
_cell_angle_gamma 87.604(5)
_cell_formula_units_Z 4
_cell_length_a 7.4279(18)
_cell_length_b 12.009(3)
_cell_length_c 19.552(5)
_cell_measurement_reflns_used 320
_cell_measurement_temperature 110(2)
_cell_measurement_theta_max 24
_cell_measurement_theta_min 4
_cell_volume 1716.1(7)
_computing_cell_refinement SMART
_computing_data_collection 'SMART (Bruker, 1998)'
_computing_data_reduction 'SAINT (Bruker, 1998)'
_computing_molecular_graphics 'SHELXTL-Plus (Sheldrick, 1994)'
_computing_publication_material SHELXTL-Plus
_computing_structure_refinement 'SHELXL97 (Sheldrick, 1997)'
_computing_structure_solution 'SHELXS97 (Sheldrick, 1990)'
_diffrn_ambient_temperature 110(2)
_diffrn_measured_fraction_theta_full 0.98
_diffrn_measured_fraction_theta_max 0.98
_diffrn_measurement_device_type 'Bruker SMART CCD area-detector'
_diffrn_measurement_method '\f and \w'
_diffrn_radiation_monochromator graphite
_diffrn_radiation_source 'fine-focus sealed tube'
_diffrn_radiation_type MoK\a
_diffrn_radiation_wavelength 0.71073
_diffrn_reflns_av_R_equivalents 0.083
_diffrn_reflns_av_sigmaI/netI 0.292
_diffrn_reflns_limit_h_max 10
_diffrn_reflns_limit_h_min -10
_diffrn_reflns_limit_k_max 16
_diffrn_reflns_limit_k_min -16
_diffrn_reflns_limit_l_max 27
_diffrn_reflns_limit_l_min -26
_diffrn_reflns_number 20166
_diffrn_reflns_theta_full 30.1
_diffrn_reflns_theta_max 30.06
_diffrn_reflns_theta_min 1.95
_diffrn_standards_decay_% none
_exptl_absorpt_coefficient_mu 2.406
_exptl_absorpt_correction_T_max 0.697
_exptl_absorpt_correction_T_min 0.403
_exptl_absorpt_correction_type multi-scan
_exptl_absorpt_process_details '(SADABS; Bruker, 1998)'
_exptl_crystal_colour yellow
_exptl_crystal_density_diffrn 1.495
_exptl_crystal_density_meas ?
_exptl_crystal_density_method 'not measured'
_exptl_crystal_description plate
_exptl_crystal_F_000 792
_exptl_crystal_size_max 0.50
_exptl_crystal_size_mid 0.35
_exptl_crystal_size_min 0.15
_refine_diff_density_max 1.17
_refine_diff_density_min -0.48
_refine_ls_extinction_method none
_refine_ls_goodness_of_fit_ref 0.676
_refine_ls_hydrogen_treatment constr
_refine_ls_matrix_type full
_refine_ls_number_parameters 433
_refine_ls_number_reflns 9845
_refine_ls_number_restraints 0
_refine_ls_restrained_S_all 0.676
_refine_ls_R_factor_all 0.161
_refine_ls_R_factor_gt 0.047
_refine_ls_shift/su_max <0.001
_refine_ls_shift/su_mean 0.000
_refine_ls_structure_factor_coef Fsqd
_refine_ls_weighting_details 'w = 1/[\s^2^(Fo^2^)+(0.02P)^2^] where P=(Fo^2^+2Fc^2^)/3'
_refine_ls_weighting_scheme calc
_refine_ls_wR_factor_gt 0.077
_refine_ls_wR_factor_ref 0.094
_reflns_number_gt 3353
_reflns_number_total 9845
_reflns_threshold_expression I>2\s(I)
_cod_data_source_file gg1133.cif
_cod_data_source_block IIIc
_cod_depositor_comments
;
The following automatic conversions were performed:
'_symmetry_cell_setting' value 'Triclinic' changed to 'triclinic'
according to '/home/saulius/struct/CIF-dictionaries/cif_core.dic'
dictionary named 'cif_core.dic' version 2.4.1 from 2010-06-29.

Automatic conversion script
Id: cif_fix_enum 1527 2010-12-29 10:47:43Z saulius 

The following automatic conversions were performed:

'_symmetry_cell_setting' value 'Triclinic' changed to 'triclinic'
according to /home/saulius/struct/CIF-dictionaries/cif_core.dic
dictionary named 'cif_core.dic' version 2.4.1 from 2010-06-29.

Automatic conversion script
Id: cif_fix_values 1715 2011-07-08 13:25:40Z adriana 

The following automatic conversions were performed:

'_exptl_crystal_density_meas' value 'not measured' was changed to '?'
- the value is perceived as not measured.

Automatic conversion script
Id: cif_fix_values 3008 2015-01-20 13:52:24Z robertas 
;
_cod_original_cell_volume 1716.2(7)
_cod_original_sg_symbol_Hall -P1
_cod_original_sg_symbol_H-M P-1
_cod_database_code 2012983
_cod_database_fobs_code 2012983

loop_
_symmetry_equiv_pos_as_xyz
'x, y, z'
'-x, -y, -z'

loop_
_atom_site_label
_atom_site_fract_x
_atom_site_fract_y
_atom_site_fract_z
_atom_site_U_iso_or_equiv
_atom_site_adp_type
_atom_site_calc_flag
_atom_site_refinement_flags
_atom_site_occupancy
_atom_site_disorder_assembly
_atom_site_disorder_group
_atom_site_type_symbol
Br1A 0.06933(6) -0.11321(3) 0.07294(2) 0.03930(14) Uani d . 1 . . Br
O1A 0.5947(3) 0.25090(19) 0.25472(13) 0.0287(6) Uani d . 1 . . O
N1A -0.1448(5) 0.8239(3) 0.77340(17) 0.0388(9) Uani d . 1 . . N
N2A 0.2520(4) 0.4768(2) 0.52729(16) 0.0232(7) Uani d . 1 . . N
N3A 0.2536(4) 0.5135(2) 0.46568(16) 0.0225(7) Uani d . 1 . . N
C1A 0.0073(5) 0.6891(3) 0.68080(18) 0.0222(9) Uani d . 1 . . C
C2A 0.0242(5) 0.7274(3) 0.61082(18) 0.0233(9) Uani d . 1 . . C
H2AB -0.0189 0.8004 0.5988 0.028 Uiso calc R 1 . . H
C3A 0.1027(5) 0.6595(3) 0.56028(18) 0.0232(9) Uani d . 1 . . C
H3AB 0.1132 0.6852 0.5129 0.028 Uiso calc R 1 . . H
C4A 0.1677(5) 0.5529(3) 0.57728(19) 0.0220(9) Uani d . 1 . . C
C5A 0.1530(5) 0.5149(3) 0.64745(19) 0.0257(9) Uani d . 1 . . C
H5AA 0.1997 0.4428 0.6594 0.031 Uiso calc R 1 . . H
C6A 0.0707(5) 0.5827(3) 0.69868(19) 0.0258(9) Uani d . 1 . . C
H6AA 0.0573 0.5567 0.7461 0.031 Uiso calc R 1 . . H
C7A 0.3367(5) 0.4415(3) 0.41379(19) 0.0211(9) Uani d . 1 . . C
C8A 0.3483(5) 0.4841(3) 0.34616(19) 0.0234(9) Uani d . 1 . . C
H8AA 0.2998 0.5569 0.3371 0.028 Uiso calc R 1 . . H
C9A 0.4303(5) 0.4219(3) 0.29110(19) 0.0250(9) Uani d . 1 . . C
H9AA 0.4355 0.4513 0.2446 0.030 Uiso calc R 1 . . H
C10A 0.5043(5) 0.3164(3) 0.30449(19) 0.0243(9) Uani d . 1 . . C
C11A 0.4877(5) 0.2714(3) 0.37308(19) 0.0259(9) Uani d . 1 . . C
H11A 0.5331 0.1977 0.3822 0.031 Uiso calc R 1 . . H
C12A 0.4057(5) 0.3337(3) 0.42727(19) 0.0234(9) Uani d . 1 . . C
H12A 0.3961 0.3035 0.4737 0.028 Uiso calc R 1 . . H
C13A -0.0769(5) 0.7636(3) 0.7332(2) 0.0269(9) Uani d . 1 . . C
C14A 0.6199(5) 0.2953(3) 0.18423(18) 0.0273(9) Uani d . 1 . . C
H14A 0.6842 0.3666 0.1802 0.033 Uiso calc R 1 . . H
H14B 0.5000 0.3098 0.1690 0.033 Uiso calc R 1 . . H
C15A 0.7316(5) 0.2108(3) 0.1394(2) 0.0347(10) Uani d . 1 . . C
H15A 0.7619 0.2439 0.0915 0.042 Uiso calc R 1 . . H
H15B 0.8477 0.1941 0.1571 0.042 Uiso calc R 1 . . H
C16A 0.6353(5) 0.1029(3) 0.13753(19) 0.0295(10) Uani d . 1 . . C
H16A 0.5849 0.0770 0.1856 0.035 Uiso calc R 1 . . H
H16B 0.7258 0.0455 0.1181 0.035 Uiso calc R 1 . . H
C17A 0.4806(5) 0.1130(3) 0.09452(19) 0.0286(9) Uani d . 1 . . C
H17A 0.5329 0.1281 0.0450 0.034 Uiso calc R 1 . . H
H17B 0.3988 0.1772 0.1096 0.034 Uiso calc R 1 . . H
C18A 0.3691(5) 0.0075(3) 0.10173(19) 0.0282(9) Uani d . 1 . . C
H18A 0.4483 -0.0559 0.0834 0.034 Uiso calc R 1 . . H
H18B 0.3230 -0.0107 0.1514 0.034 Uiso calc R 1 . . H
C19A 0.2112(5) 0.0234(3) 0.0628(2) 0.0322(10) Uani d . 1 . . C
H19A 0.2570 0.0413 0.0131 0.039 Uiso calc R 1 . . H
H19B 0.1317 0.0867 0.0811 0.039 Uiso calc R 1 . . H
Br1B 0.90469(5) 0.58117(3) 0.90418(2) 0.03685(14) Uani d . 1 . . Br
O1B 0.4040(3) 0.27510(19) 0.72551(12) 0.0265(6) Uani d . 1 . . O
N1B 1.1512(4) -0.3268(3) 0.22147(16) 0.0334(9) Uani d . 1 . . N
N2B 0.7523(4) 0.0223(2) 0.46623(16) 0.0241(7) Uani d . 1 . . N
N3B 0.7438(4) -0.0135(2) 0.52915(16) 0.0241(7) Uani d . 1 . . N
C1B 0.9971(4) -0.1935(3) 0.31539(19) 0.0223(9) Uani d . 1 . . C
C2B 0.9820(5) -0.2303(3) 0.38463(18) 0.0219(9) Uani d . 1 . . C
H2BB 1.0272 -0.3027 0.3969 0.026 Uiso calc R 1 . . H
C3B 0.9017(5) -0.1619(3) 0.43503(18) 0.0236(9) Uani d . 1 . . C
H3BB 0.8889 -0.1876 0.4825 0.028 Uiso calc R 1 . . H
C4B 0.8382(5) -0.0547(3) 0.41744(19) 0.0217(9) Uani d . 1 . . C
C5B 0.8551(5) -0.0185(3) 0.34788(19) 0.0239(9) Uani d . 1 . . C
H5BA 0.8103 0.0541 0.3358 0.029 Uiso calc R 1 . . H
C6B 0.9354(5) -0.0856(3) 0.29638(19) 0.0250(9) Uani d . 1 . . C
H6BA 0.9490 -0.0598 0.2490 0.030 Uiso calc R 1 . . H
C7B 0.6596(5) 0.0621(3) 0.57813(19) 0.0208(9) Uani d . 1 . . C
C8B 0.6449(5) 0.0283(3) 0.64709(19) 0.0252(9) Uani d . 1 . . C
H8BA 0.6927 -0.0432 0.6599 0.030 Uiso calc R 1 . . H
C9B 0.5607(5) 0.0975(3) 0.69883(19) 0.0243(9) Uani d . 1 . . C
H9BA 0.5504 0.0736 0.7465 0.029 Uiso calc R 1 . . H
C10B 0.4924(5) 0.2016(3) 0.67924(19) 0.0234(9) Uani d . 1 . . C
C11B 0.5102(5) 0.2373(3) 0.60966(18) 0.0214(9) Uani d . 1 . . C
H11B 0.4658 0.3095 0.5967 0.026 Uiso calc R 1 . . H
C12B 0.5915(5) 0.1686(3) 0.55995(18) 0.0223(9) Uani d . 1 . . C
H12B 0.6022 0.1931 0.5124 0.027 Uiso calc R 1 . . H
C13B 1.0837(5) -0.2672(3) 0.2627(2) 0.0258(9) Uani d . 1 . . C
C14B 0.3921(5) 0.2462(3) 0.79858(18) 0.0275(9) Uani d . 1 . . C
H14C 0.5156 0.2308 0.8104 0.033 Uiso calc R 1 . . H
H14D 0.3193 0.1787 0.8115 0.033 Uiso calc R 1 . . H
C15B 0.3010(5) 0.3444(3) 0.83716(18) 0.0271(9) Uani d . 1 . . C
H15C 0.3627 0.4134 0.8174 0.033 Uiso calc R 1 . . H
H15D 0.1723 0.3519 0.8298 0.033 Uiso calc R 1 . . H
C16B 0.3054(5) 0.3335(3) 0.91401(19) 0.0323(10) Uani d . 1 . . C
H16C 0.2497 0.2622 0.9328 0.039 Uiso calc R 1 . . H
H16D 0.2280 0.3946 0.9363 0.039 Uiso calc R 1 . . H
C17B 0.4943(5) 0.3365(3) 0.93525(19) 0.0282(9) Uani d . 1 . . C
H17C 0.4812 0.3259 0.9864 0.034 Uiso calc R 1 . . H
H17D 0.5710 0.2736 0.9149 0.034 Uiso calc R 1 . . H
C18B 0.5911(5) 0.4451(3) 0.91217(19) 0.0262(9) Uani d . 1 . . C
H18C 0.6046 0.4567 0.8610 0.031 Uiso calc R 1 . . H
H18D 0.5169 0.5085 0.9331 0.031 Uiso calc R 1 . . H
C19B 0.7783(5) 0.4415(3) 0.93413(19) 0.0297(9) Uani d . 1 . . C
H19C 0.8522 0.3779 0.9133 0.036 Uiso calc R 1 . . H
H19D 0.7647 0.4302 0.9853 0.036 Uiso calc R 1 . . H

loop_
_atom_site_aniso_label
_atom_site_aniso_U_11
_atom_site_aniso_U_22
_atom_site_aniso_U_33
_atom_site_aniso_U_12
_atom_site_aniso_U_13
_atom_site_aniso_U_23
Br1A 0.0309(3) 0.0316(3) 0.0571(3) -0.0023(2) -0.0119(2) -0.0021(2)
O1A 0.0300(16) 0.0271(15) 0.0306(16) 0.0037(12) -0.0064(13) -0.0139(13)
N1A 0.049(2) 0.035(2) 0.028(2) 0.0147(18) 0.0047(19) -0.0083(17)
N2A 0.0214(18) 0.0230(18) 0.0249(19) 0.0009(14) -0.0026(15) -0.0024(15)
N3A 0.0187(17) 0.0226(18) 0.0261(19) 0.0002(14) -0.0022(15) -0.0059(15)
C1A 0.018(2) 0.020(2) 0.028(2) -0.0020(16) -0.0001(18) -0.0052(18)
C2A 0.019(2) 0.020(2) 0.032(2) -0.0025(16) -0.0052(19) -0.0041(18)
C3A 0.023(2) 0.023(2) 0.024(2) 0.0001(17) -0.0069(19) -0.0032(18)
C4A 0.015(2) 0.021(2) 0.028(2) -0.0012(16) 0.0012(18) -0.0064(18)
C5A 0.022(2) 0.018(2) 0.037(2) 0.0019(16) -0.006(2) -0.0047(19)
C6A 0.032(2) 0.026(2) 0.020(2) -0.0012(18) -0.0044(19) -0.0028(18)
C7A 0.015(2) 0.021(2) 0.028(2) -0.0022(16) -0.0037(18) -0.0066(18)
C8A 0.019(2) 0.018(2) 0.033(2) 0.0021(16) -0.0062(19) -0.0037(18)
C9A 0.029(2) 0.025(2) 0.020(2) -0.0013(17) -0.0024(18) -0.0002(18)
C10A 0.019(2) 0.027(2) 0.026(2) -0.0031(17) 0.0013(18) -0.0076(19)
C11A 0.022(2) 0.022(2) 0.036(2) 0.0057(17) -0.0095(19) -0.0075(19)
C12A 0.022(2) 0.024(2) 0.025(2) 0.0030(17) -0.0062(18) -0.0027(18)
C13A 0.024(2) 0.029(2) 0.029(2) -0.0039(18) -0.009(2) 0.0016(19)
C14A 0.032(2) 0.028(2) 0.022(2) -0.0082(18) 0.0005(19) -0.0077(18)
C15A 0.023(2) 0.040(3) 0.041(3) -0.0014(19) -0.001(2) -0.010(2)
C16A 0.034(2) 0.023(2) 0.033(2) 0.0057(18) -0.006(2) -0.0102(18)
C17A 0.026(2) 0.027(2) 0.033(2) 0.0046(17) -0.004(2) -0.0096(18)
C18A 0.023(2) 0.027(2) 0.036(2) 0.0025(17) -0.009(2) -0.0058(19)
C19A 0.026(2) 0.027(2) 0.044(3) 0.0019(17) -0.007(2) -0.0076(19)
Br1B 0.0338(3) 0.0364(3) 0.0393(3) -0.0085(2) 0.0007(2) -0.0060(2)
O1B 0.0245(15) 0.0263(15) 0.0284(15) 0.0026(11) -0.0007(13) -0.0122(12)
N1B 0.038(2) 0.034(2) 0.028(2) 0.0033(16) -0.0022(18) -0.0039(17)
N2B 0.0229(18) 0.0219(18) 0.0271(19) 0.0004(14) -0.0031(16) -0.0034(15)
N3B 0.0192(18) 0.0212(18) 0.032(2) 0.0016(14) -0.0021(16) -0.0072(16)
C1B 0.014(2) 0.022(2) 0.031(2) -0.0006(16) -0.0016(18) -0.0075(18)
C2B 0.020(2) 0.021(2) 0.025(2) 0.0035(16) -0.0050(18) -0.0029(18)
C3B 0.022(2) 0.027(2) 0.023(2) 0.0007(17) -0.0067(19) -0.0023(19)
C4B 0.016(2) 0.019(2) 0.030(2) 0.0004(16) -0.0020(18) -0.0043(18)
C5B 0.023(2) 0.019(2) 0.030(2) 0.0006(17) -0.0061(19) -0.0025(18)
C6B 0.026(2) 0.026(2) 0.023(2) -0.0019(18) -0.0052(19) -0.0016(18)
C7B 0.015(2) 0.023(2) 0.025(2) 0.0011(16) -0.0037(17) -0.0067(18)
C8B 0.023(2) 0.020(2) 0.034(2) 0.0008(17) -0.010(2) -0.0023(19)
C9B 0.023(2) 0.024(2) 0.026(2) -0.0033(17) -0.0027(18) -0.0014(18)
C10B 0.016(2) 0.023(2) 0.032(2) 0.0017(16) -0.0048(18) -0.0109(19)
C11B 0.018(2) 0.018(2) 0.028(2) 0.0025(16) -0.0044(18) -0.0017(18)
C12B 0.025(2) 0.018(2) 0.024(2) 0.0036(16) -0.0049(19) -0.0029(17)
C13B 0.026(2) 0.028(2) 0.025(2) -0.0019(18) -0.0077(19) 0.0035(19)
C14B 0.032(2) 0.027(2) 0.024(2) 0.0040(18) -0.0055(19) -0.0117(18)
C15B 0.024(2) 0.031(2) 0.026(2) 0.0007(18) -0.0037(19) -0.0058(19)
C16B 0.025(2) 0.033(2) 0.037(3) -0.0014(18) 0.002(2) -0.011(2)
C17B 0.030(2) 0.028(2) 0.028(2) 0.0043(18) -0.0039(19) -0.0120(18)
C18B 0.024(2) 0.024(2) 0.031(2) 0.0071(16) -0.0049(19) -0.0063(18)
C19B 0.032(2) 0.024(2) 0.034(2) -0.0040(17) -0.008(2) -0.0034(18)

loop_
_atom_type_symbol
_atom_type_description
_atom_type_scat_dispersion_real
_atom_type_scat_dispersion_imag
_atom_type_scat_source
C C 0.0033 0.0016 'International Tables Vol C Tables 4.2.6.8 and 6.1.1.4'
H H 0.0000 0.0000 'International Tables Vol C Tables 4.2.6.8 and 6.1.1.4'
N N 0.0061 0.0033 'International Tables Vol C Tables 4.2.6.8 and 6.1.1.4'
O O 0.0106 0.0060 'International Tables Vol C Tables 4.2.6.8 and 6.1.1.4'
Br Br -0.2901 2.4595 'International Tables Vol C Tables 4.2.6.8 and 6.1.1.4'

loop_
_geom_angle_atom_site_label_1
_geom_angle_atom_site_label_2
_geom_angle_atom_site_label_3
_geom_angle
_geom_angle_publ_flag
C10A O1A C14A 117.7(3) no
N3A N2A C4A 113.2(3) yes
N2A N3A C7A 115.6(3) yes
C6A C1A C2A 120.4(3) no
C6A C1A C13A 121.4(3) no
C2A C1A C13A 118.2(3) no
C3A C2A C1A 119.7(3) no
C3A C2A H2AB 120.2 no
C1A C2A H2AB 120.2 no
C2A C3A C4A 120.6(3) no
C2A C3A H3AB 119.7 no
C4A C3A H3AB 119.7 no
C3A C4A C5A 119.8(3) no
C3A C4A N2A 124.0(3) no
C5A C4A N2A 116.2(3) no
C6A C5A C4A 119.7(3) no
C6A C5A H5AA 120.1 no
C4A C5A H5AA 120.1 no
C5A C6A C1A 119.7(3) no
C5A C6A H6AA 120.1 no
C1A C6A H6AA 120.1 no
C8A C7A C12A 119.7(3) no
C8A C7A N3A 115.8(3) no
C12A C7A N3A 124.5(3) no
C7A C8A C9A 120.8(3) no
C7A C8A H8AA 119.6 no
C9A C8A H8AA 119.6 no
C10A C9A C8A 119.5(3) no
C10A C9A H9AA 120.2 no
C8A C9A H9AA 120.2 no
O1A C10A C9A 124.2(3) no
O1A C10A C11A 116.0(3) no
C9A C10A C11A 119.8(3) no
C12A C11A C10A 120.1(3) no
C12A C11A H11A 119.9 no
C10A C11A H11A 119.9 no
C11A C12A C7A 119.9(3) no
C11A C12A H12A 120.0 no
C7A C12A H12A 120.0 no
N1A C13A C1A 178.5(4) no
O1A C14A C15A 108.1(3) no
O1A C14A H14A 110.1 no
C15A C14A H14A 110.1 no
O1A C14A H14B 110.1 no
C15A C14A H14B 110.1 no
H14A C14A H14B 108.4 no
C16A C15A C14A 113.5(3) no
C16A C15A H15A 108.9 no
C14A C15A H15A 108.9 no
C16A C15A H15B 108.9 no
C14A C15A H15B 108.9 no
H15A C15A H15B 107.7 no
C15A C16A C17A 113.6(3) no
C15A C16A H16A 108.8 no
C17A C16A H16A 108.8 no
C15A C16A H16B 108.8 no
C17A C16A H16B 108.8 no
H16A C16A H16B 107.7 no
C16A C17A C18A 112.4(3) no
C16A C17A H17A 109.1 no
C18A C17A H17A 109.1 no
C16A C17A H17B 109.1 no
C18A C17A H17B 109.1 no
H17A C17A H17B 107.9 no
C19A C18A C17A 110.8(3) no
C19A C18A H18A 109.5 no
C17A C18A H18A 109.5 no
C19A C18A H18B 109.5 no
C17A C18A H18B 109.5 no
H18A C18A H18B 108.1 no
C18A C19A Br1A 110.1(2) no
C18A C19A H19A 109.6 no
Br1A C19A H19A 109.6 no
C18A C19A H19B 109.6 no
Br1A C19A H19B 109.6 no
H19A C19A H19B 108.2 no
C10B O1B C14B 118.5(3) no
N3B N2B C4B 113.8(3) yes
N2B N3B C7B 114.4(3) yes
C2B C1B C6B 120.9(3) no
C2B C1B C13B 118.7(3) no
C6B C1B C13B 120.4(3) no
C3B C2B C1B 119.6(3) no
C3B C2B H2BB 120.2 no
C1B C2B H2BB 120.2 no
C2B C3B C4B 120.6(3) no
C2B C3B H3BB 119.7 no
C4B C3B H3BB 119.7 no
C5B C4B C3B 119.3(3) no
C5B C4B N2B 116.1(3) no
C3B C4B N2B 124.6(3) no
C6B C5B C4B 121.2(4) no
C6B C5B H5BA 119.4 no
C4B C5B H5BA 119.4 no
C5B C6B C1B 118.4(3) no
C5B C6B H6BA 120.8 no
C1B C6B H6BA 120.8 no
C8B C7B C12B 119.0(3) no
C8B C7B N3B 117.4(3) no
C12B C7B N3B 123.6(3) no
C7B C8B C9B 120.9(3) no
C7B C8B H8BA 119.5 no
C9B C8B H8BA 119.5 no
C10B C9B C8B 118.7(3) no
C10B C9B H9BA 120.6 no
C8B C9B H9BA 120.6 no
O1B C10B C9B 123.6(3) no
O1B C10B C11B 115.9(3) no
C9B C10B C11B 120.6(3) no
C12B C11B C10B 119.9(3) no
C12B C11B H11B 120.0 no
C10B C11B H11B 120.0 no
C11B C12B C7B 120.8(3) no
C11B C12B H12B 119.6 no
C7B C12B H12B 119.6 no
N1B C13B C1B 179.1(4) no
O1B C14B C15B 107.4(3) no
O1B C14B H14C 110.2 no
C15B C14B H14C 110.2 no
O1B C14B H14D 110.2 no
C15B C14B H14D 110.2 no
H14C C14B H14D 108.5 no
C16B C15B C14B 113.3(3) no
C16B C15B H15C 108.9 no
C14B C15B H15C 108.9 no
C16B C15B H15D 108.9 no
C14B C15B H15D 108.9 no
H15C C15B H15D 107.7 no
C15B C16B C17B 115.9(3) no
C15B C16B H16C 108.3 no
C17B C16B H16C 108.3 no
C15B C16B H16D 108.3 no
C17B C16B H16D 108.3 no
H16C C16B H16D 107.4 no
C18B C17B C16B 113.4(3) no
C18B C17B H17C 108.9 no
C16B C17B H17C 108.9 no
C18B C17B H17D 108.9 no
C16B C17B H17D 108.9 no
H17C C17B H17D 107.7 no
C19B C18B C17B 110.4(3) no
C19B C18B H18C 109.6 no
C17B C18B H18C 109.6 no
C19B C18B H18D 109.6 no
C17B C18B H18D 109.6 no
H18C C18B H18D 108.1 no
C18B C19B Br1B 110.7(2) no
C18B C19B H19C 109.5 no
Br1B C19B H19C 109.5 no
C18B C19B H19D 109.5 no
Br1B C19B H19D 109.5 no
H19C C19B H19D 108.1 no

loop_
_geom_bond_atom_site_label_1
_geom_bond_atom_site_label_2
_geom_bond_site_symmetry_1
_geom_bond_site_symmetry_2
_geom_bond_distance
_geom_bond_publ_flag
Br1A C19A . . 1.970(3) no
O1A C10A . . 1.360(4) no
O1A C14A . . 1.433(4) no
N1A C13A . . 1.143(4) no
N2A N3A . . 1.256(4) yes
N2A C4A . . 1.430(4) yes
N3A C7A . . 1.420(4) yes
C1A C6A . . 1.388(5) no
C1A C2A . . 1.404(5) no
C1A C13A . . 1.447(5) no
C2A C3A . . 1.360(4) no
C2A H2AB . . 0.9500 no
C3A C4A . . 1.390(5) no
C3A H3AB . . 0.9500 no
C4A C5A . . 1.407(5) no
C5A C6A . . 1.377(4) no
C5A H5AA . . 0.9500 no
C6A H6AA . . 0.9500 no
C7A C8A . . 1.379(5) no
C7A C12A . . 1.398(5) no
C8A C9A . . 1.390(4) no
C8A H8AA . . 0.9500 no
C9A C10A . . 1.387(5) no
C9A H9AA . . 0.9500 no
C10A C11A . . 1.403(5) no
C11A C12A . . 1.379(4) no
C11A H11A . . 0.9500 no
C12A H12A . . 0.9500 no
C14A C15A . . 1.512(5) no
C14A H14A . . 0.9900 no
C14A H14B . . 0.9900 no
C15A C16A . . 1.511(5) no
C15A H15A . . 0.9900 no
C15A H15B . . 0.9900 no
C16A C17A . . 1.529(5) no
C16A H16A . . 0.9900 no
C16A H16B . . 0.9900 no
C17A C18A . . 1.530(4) no
C17A H17A . . 0.9900 no
C17A H17B . . 0.9900 no
C18A C19A . . 1.499(5) no
C18A H18A . . 0.9900 no
C18A H18B . . 0.9900 no
C19A H19A . . 0.9900 no
C19A H19B . . 0.9900 no
Br1B C19B . . 1.966(3) no
O1B C10B . . 1.372(4) no
O1B C14B . . 1.439(4) no
N1B C13B . . 1.150(4) no
N2B N3B . . 1.271(4) yes
N2B C4B . . 1.425(4) yes
N3B C7B . . 1.412(4) yes
C1B C2B . . 1.386(5) no
C1B C6B . . 1.405(5) no
C1B C13B . . 1.450(5) no
C2B C3B . . 1.366(4) no
C2B H2BB . . 0.9500 no
C3B C4B . . 1.396(5) no
C3B H3BB . . 0.9500 no
C4B C5B . . 1.389(5) no
C5B C6B . . 1.371(4) no
C5B H5BA . . 0.9500 no
C6B H6BA . . 0.9500 no
C7B C8B . . 1.373(5) no
C7B C12B . . 1.403(5) no
C8B C9B . . 1.399(5) no
C8B H8BA . . 0.9500 no
C9B C10B . . 1.386(5) no
C9B H9BA . . 0.9500 no
C10B C11B . . 1.388(5) no
C11B C12B . . 1.361(4) no
C11B H11B . . 0.9500 no
C12B H12B . . 0.9500 no
C14B C15B . . 1.513(4) no
C14B H14C . . 0.9900 no
C14B H14D . . 0.9900 no
C15B C16B . . 1.506(5) no
C15B H15C . . 0.9900 no
C15B H15D . . 0.9900 no
C16B C17B . . 1.530(5) no
C16B H16C . . 0.9900 no
C16B H16D . . 0.9900 no
C17B C18B . . 1.523(5) no
C17B H17C . . 0.9900 no
C17B H17D . . 0.9900 no
C18B C19B . . 1.520(5) no
C18B H18C . . 0.9900 no
C18B H18D . . 0.9900 no
C19B H19C . . 0.9900 no
C19B H19D . . 0.9900 no

loop_
_geom_torsion_atom_site_label_1
_geom_torsion_atom_site_label_2
_geom_torsion_atom_site_label_3
_geom_torsion_atom_site_label_4
_geom_torsion
_geom_torsion_publ_flag
C4A N2A N3A C7A 179.7(3) yes
C6A C1A C2A C3A 0.2(5) no
C13A C1A C2A C3A -180.0(3) no
C1A C2A C3A C4A -0.5(5) no
C2A C3A C4A C5A -0.3(5) no
C2A C3A C4A N2A -179.9(3) no
N3A N2A C4A C3A -3.4(5) yes
N3A N2A C4A C5A 176.9(3) no
C3A C4A C5A C6A 1.4(5) no
N2A C4A C5A C6A -178.9(3) no
C4A C5A C6A C1A -1.7(5) no
C2A C1A C6A C5A 0.9(5) no
C13A C1A C6A C5A -178.9(3) no
N2A N3A C7A C8A -176.3(3) yes
N2A N3A C7A C12A 3.3(5) no
C12A C7A C8A C9A -0.9(5) no
N3A C7A C8A C9A 178.7(3) no
C7A C8A C9A C10A -1.3(5) no
C14A O1A C10A C9A 2.1(5) yes
C14A O1A C10A C11A -178.0(3) no
C8A C9A C10A O1A -176.9(3) no
C8A C9A C10A C11A 3.2(5) no
O1A C10A C11A C12A 177.0(3) no
C9A C10A C11A C12A -3.1(5) no
C10A C11A C12A C7A 0.9(5) no
C8A C7A C12A C11A 1.1(5) no
N3A C7A C12A C11A -178.5(3) no
C10A O1A C14A C15A 177.0(3) yes
O1A C14A C15A C16A 65.0(4) yes
C14A C15A C16A C17A 73.2(4) yes
C15A C16A C17A C18A -172.0(3) yes
C16A C17A C18A C19A 176.1(3) yes
C17A C18A C19A Br1A -179.9(2) yes
C4B N2B N3B C7B 179.8(3) yes
C6B C1B C2B C3B 1.7(5) no
C13B C1B C2B C3B 179.7(3) no
C1B C2B C3B C4B -1.3(5) no
C2B C3B C4B C5B 0.9(5) no
C2B C3B C4B N2B 179.8(3) no
N3B N2B C4B C5B -178.4(3) no
N3B N2B C4B C3B 2.6(5) yes
C3B C4B C5B C6B -1.0(5) no
N2B C4B C5B C6B -180.0(3) no
C4B C5B C6B C1B 1.4(5) no
C2B C1B C6B C5B -1.8(5) no
C13B C1B C6B C5B -179.7(3) no
N2B N3B C7B C8B 179.6(3) yes
N2B N3B C7B C12B -0.5(5) no
C12B C7B C8B C9B 1.1(5) no
N3B C7B C8B C9B -178.9(3) no
C7B C8B C9B C10B -0.2(5) no
C14B O1B C10B C9B 4.4(5) yes
C14B O1B C10B C11B -175.8(3) no
C8B C9B C10B O1B 178.6(3) no
C8B C9B C10B C11B -1.1(5) no
O1B C10B C11B C12B -178.2(3) no
C9B C10B C11B C12B 1.6(5) no
C10B C11B C12B C7B -0.7(5) no
C8B C7B C12B C11B -0.7(5) no
N3B C7B C12B C11B 179.4(3) no
C10B O1B C14B C15B 176.0(3) yes
O1B C14B C15B C16B -171.0(3) yes
C14B C15B C16B C17B 66.4(4) yes
C15B C16B C17B C18B 60.7(4) yes
C16B C17B C18B C19B -179.2(3) yes
C17B C18B C19B Br1B 179.8(2) yes

loop_
_cod_related_entry_id
_cod_related_entry_database
_cod_related_entry_code
1 ChemSpider 13335736
